data_2201195
loop_
_publ_author_name
'Zoe R. Bell'
'Rebecca H. Laye'
'Michael D. Ward'

_publ_section_title
;
 Tris(tricarbonyl(triphenylphosphine)ruthenium
;
_journal_issue 4
_journal_name_full 'Acta Crystallographica Section E'
_journal_page_first m165
_journal_page_last m166
_journal_paper_doi 10.1107/S1600536802004932
_journal_volume 58
_journal_year 2002
_chemical_formula_iupac '[Ru3 (C18 H15 P)3 (C1 O1)9]'
_chemical_formula_moiety 'C631 H45 O9 P3 Ru3'
_chemical_formula_sum 'C631 H45 O9 P3 Ru3'
_chemical_formula_weight 1342.11
_chemical_name_systematic
;
 Tris(tricarbonyl-(triphenylphosphine)ruthenium)
;
_space_group_IT_number 14
_symmetry_cell_setting monoclinic
_symmetry_space_group_name_Hall '-P 2yn'
_symmetry_space_group_name_H-M 'P 1 21/n 1'
_atom_sites_solution_hydrogens geom
_atom_sites_solution_primary direct
_atom_sites_solution_secondary difmap
_audit_creation_method SHELXL-97
_cell_angle_alpha 90.00
_cell_angle_beta 92.533(17)
_cell_angle_gamma 90.00
_cell_formula_units_Z 4
_cell_length_a 14.174(2)
_cell_length_b 21.640(4)
_cell_length_c 18.239(3)
_cell_measurement_reflns_used 1013
_cell_measurement_temperature 173(2)
_cell_measurement_theta_max 26.7
_cell_measurement_theta_min 2.9
_cell_volume 5588.9(16)
_computing_cell_refinement 'SAINT (Bruker, 1998)'
_computing_data_collection 'SMART (Bruker, 1998)'
_computing_data_reduction 'SHELXTL (Bruker, 1998)'
_computing_molecular_graphics SHELXTL
_computing_publication_material SHELXTL
_computing_structure_refinement SHELXTL
_computing_structure_solution SHELXTL
_diffrn_ambient_temperature 173(2)
_diffrn_measured_fraction_theta_full 0.991
_diffrn_measured_fraction_theta_max 0.991
_diffrn_measurement_device_type 'Bruker CCD area-detector'
_diffrn_measurement_method '\w rotation with narrow frames'
_diffrn_radiation_monochromator graphite
_diffrn_radiation_source 'fine-focus sealed tube'
_diffrn_radiation_type MoK\a
_diffrn_radiation_wavelength 0.71073
_diffrn_reflns_av_R_equivalents 0.0718
_diffrn_reflns_av_sigmaI/netI 0.0963
_diffrn_reflns_limit_h_max 18
_diffrn_reflns_limit_h_min -18
_diffrn_reflns_limit_k_max 28
_diffrn_reflns_limit_k_min -27
_diffrn_reflns_limit_l_max 23
_diffrn_reflns_limit_l_min -16
_diffrn_reflns_number 35892
_diffrn_reflns_theta_full 27.51
_diffrn_reflns_theta_max 27.51
_diffrn_reflns_theta_min 1.46
_diffrn_standards_decay_% 0
_diffrn_standards_number 0
_exptl_absorpt_coefficient_mu 0.944
_exptl_absorpt_correction_T_max 0.909
_exptl_absorpt_correction_T_min 0.808
_exptl_absorpt_correction_type multi-scan
_exptl_absorpt_process_details '(SADABS; Sheldrick, 1996)'
_exptl_crystal_colour 'dark red'
_exptl_crystal_density_diffrn 1.595
_exptl_crystal_density_method 'not measured'
_exptl_crystal_description needle
_exptl_crystal_F_000 2688
_exptl_crystal_size_max 0.4
_exptl_crystal_size_mid 0.1
_exptl_crystal_size_min 0.1
_refine_diff_density_max 0.549
_refine_diff_density_min -0.570
_refine_ls_extinction_method none
_refine_ls_goodness_of_fit_ref 0.955
_refine_ls_hydrogen_treatment constr
_refine_ls_matrix_type full
_refine_ls_number_parameters 703
_refine_ls_number_reflns 12757
_refine_ls_number_restraints 0
_refine_ls_restrained_S_all 0.955
_refine_ls_R_factor_all 0.0930
_refine_ls_R_factor_gt 0.0421
_refine_ls_shift/su_max 0.001
_refine_ls_shift/su_mean 0.000
_refine_ls_structure_factor_coef Fsqd
_refine_ls_weighting_details 'calc w = 1/[\s^2^(Fo^2^)+(0.0463P)^2^] where P = (Fo^2^+2Fc^2^)/3'
_refine_ls_weighting_scheme calc
_refine_ls_wR_factor_gt 0.0834
_refine_ls_wR_factor_ref 0.1056
_reflns_number_gt 8075
_reflns_number_total 12757
_reflns_threshold_expression I>2\s(I)
_cod_data_source_file wn6089.cif
_cod_data_source_block I
_cod_original_cell_volume 5589.0(17)
_cod_original_sg_symbol_H-M 'P 21/n'
_cod_database_code 2201195
_cod_database_fobs_code 2201195

loop_
_symmetry_equiv_pos_as_xyz
'x, y, z'
'-x+1/2, y+1/2, -z+1/2'
'-x, -y, -z'
'x-1/2, -y-1/2, z-1/2'

loop_
_atom_site_label
_atom_site_fract_x
_atom_site_fract_y
_atom_site_fract_z
_atom_site_U_iso_or_equiv
_atom_site_adp_type
_atom_site_calc_flag
_atom_site_refinement_flags
_atom_site_occupancy
_atom_site_disorder_assembly
_atom_site_disorder_group
_atom_site_type_symbol
Ru1 0.46717(3) 0.190894(16) 0.32569(2) 0.01654(9) Uani d . 1 . . Ru
Ru2 0.53759(3) 0.087938(17) 0.24616(2) 0.01967(10) Uani d . 1 . . Ru
Ru3 0.66674(3) 0.163244(16) 0.33233(2) 0.01766(9) Uani d . 1 . . Ru
P1 0.43513(8) 0.26364(5) 0.41610(7) 0.0189(3) Uani d . 1 . . P
P2 0.41582(9) 0.02081(5) 0.20968(7) 0.0206(3) Uani d . 1 . . P
P3 0.80634(8) 0.10518(5) 0.34821(7) 0.0195(3) Uani d . 1 . . P
O10 0.2838(3) 0.20990(17) 0.2377(2) 0.0400(10) Uani d . 1 . . O
O11 0.5564(3) 0.29216(16) 0.2338(2) 0.0354(9) Uani d . 1 . . O
O12 0.4044(2) 0.08821(15) 0.43052(19) 0.0290(8) Uani d . 1 . . O
O20 0.6802(3) 0.03523(17) 0.1447(2) 0.0462(11) Uani d . 1 . . O
O21 0.4794(3) 0.18187(16) 0.1275(2) 0.0369(9) Uani d . 1 . . O
O22 0.5527(2) 0.00122(15) 0.3800(2) 0.0315(8) Uani d . 1 . . O
O30 0.7501(3) 0.28750(16) 0.3747(2) 0.0424(10) Uani d . 1 . . O
O31 0.7118(3) 0.20452(17) 0.1772(2) 0.0381(9) Uani d . 1 . . O
O32 0.6094(2) 0.11508(15) 0.48290(19) 0.0274(8) Uani d . 1 . . O
C10 0.3511(3) 0.2001(2) 0.2730(3) 0.0221(10) Uani d . 1 . . C
C11 0.5293(3) 0.2522(2) 0.2688(3) 0.0247(11) Uani d . 1 . . C
C12 0.4308(3) 0.1234(2) 0.3902(3) 0.0230(11) Uani d . 1 . . C
C20 0.6275(4) 0.0529(2) 0.1861(3) 0.0297(12) Uani d . 1 . . C
C21 0.5016(4) 0.1494(2) 0.1750(3) 0.0274(12) Uani d . 1 . . C
C22 0.5522(3) 0.0355(2) 0.3324(3) 0.0239(11) Uani d . 1 . . C
C30 0.7184(3) 0.2393(2) 0.3635(3) 0.0266(11) Uani d . 1 . . C
C31 0.6908(3) 0.1865(2) 0.2328(3) 0.0266(11) Uani d . 1 . . C
C32 0.6255(3) 0.1333(2) 0.4258(3) 0.0209(10) Uani d . 1 . . C
C101 0.3133(3) 0.2645(2) 0.4470(3) 0.0230(11) Uani d . 1 . . C
C102 0.2541(3) 0.2133(2) 0.4385(3) 0.0258(11) Uani d . 1 . . C
H10A 0.2747 0.1782 0.4121 0.031 Uiso calc R 1 . . H
C103 0.1657(3) 0.2129(2) 0.4679(3) 0.0327(13) Uani d . 1 . . C
H10B 0.1261 0.1776 0.4622 0.039 Uiso calc R 1 . . H
C104 0.1353(4) 0.2639(3) 0.5056(3) 0.0402(14) Uani d . 1 . . C
H10C 0.0751 0.2632 0.5265 0.048 Uiso calc R 1 . . H
C105 0.1910(4) 0.3158(3) 0.5135(3) 0.0388(14) Uani d . 1 . . C
H10D 0.1686 0.3512 0.5383 0.047 Uiso calc R 1 . . H
C106 0.2807(3) 0.3160(2) 0.4847(3) 0.0304(12) Uani d . 1 . . C
H10E 0.3199 0.3514 0.4908 0.036 Uiso calc R 1 . . H
C111 0.4474(3) 0.3445(2) 0.3875(3) 0.0201(10) Uani d . 1 . . C
C112 0.3991(4) 0.3612(2) 0.3219(3) 0.0292(12) Uani d . 1 . . C
H11A 0.3616 0.3312 0.2962 0.035 Uiso calc R 1 . . H
C113 0.4045(4) 0.4201(2) 0.2937(3) 0.0326(13) Uani d . 1 . . C
H11B 0.3707 0.4305 0.2493 0.039 Uiso calc R 1 . . H
C114 0.4593(4) 0.4640(2) 0.3303(3) 0.0369(14) Uani d . 1 . . C
H11C 0.4644 0.5045 0.3107 0.044 Uiso calc R 1 . . H
C115 0.5061(4) 0.4490(2) 0.3950(3) 0.0413(15) Uani d . 1 . . C
H11D 0.5433 0.4795 0.4204 0.050 Uiso calc R 1 . . H
C116 0.5000(4) 0.3894(2) 0.4244(3) 0.0320(12) Uani d . 1 . . C
H11E 0.5321 0.3798 0.4698 0.038 Uiso calc R 1 . . H
C121 0.5046(3) 0.2533(2) 0.5018(3) 0.0227(11) Uani d . 1 . . C
C122 0.6002(3) 0.2706(2) 0.5085(3) 0.0271(11) Uani d . 1 . . C
H12A 0.6266 0.2946 0.4710 0.033 Uiso calc R 1 . . H
C123 0.6559(4) 0.2531(2) 0.5686(3) 0.0348(13) Uani d . 1 . . C
H12B 0.7201 0.2659 0.5728 0.042 Uiso calc R 1 . . H
C124 0.6191(4) 0.2171(3) 0.6229(3) 0.0427(15) Uani d . 1 . . C
H12C 0.6580 0.2046 0.6640 0.051 Uiso calc R 1 . . H
C125 0.5262(4) 0.1993(2) 0.6175(3) 0.0388(14) Uani d . 1 . . C
H12D 0.5011 0.1742 0.6547 0.047 Uiso calc R 1 . . H
C126 0.4689(4) 0.2177(2) 0.5582(3) 0.0290(12) Uani d . 1 . . C
H12E 0.4042 0.2061 0.5557 0.035 Uiso calc R 1 . . H
C201 0.3542(3) 0.0372(2) 0.1214(3) 0.0249(11) Uani d . 1 . . C
C202 0.4085(4) 0.0524(2) 0.0628(3) 0.0354(13) Uani d . 1 . . C
H20A 0.4753 0.0541 0.0698 0.043 Uiso calc R 1 . . H
C203 0.3675(5) 0.0652(3) -0.0054(3) 0.0472(16) Uani d . 1 . . C
H20B 0.4059 0.0746 -0.0453 0.057 Uiso calc R 1 . . H
C204 0.2708(5) 0.0643(3) -0.0156(3) 0.0496(17) Uani d . 1 . . C
H20C 0.2422 0.0744 -0.0621 0.060 Uiso calc R 1 . . H
C205 0.2153(4) 0.0487(3) 0.0419(3) 0.0513(17) Uani d . 1 . . C
H20D 0.1485 0.0471 0.0349 0.062 Uiso calc R 1 . . H
C206 0.2576(4) 0.0354(3) 0.1096(3) 0.0379(14) Uani d . 1 . . C
H20E 0.2192 0.0248 0.1491 0.045 Uiso calc R 1 . . H
C211 0.4524(4) -0.0594(2) 0.1957(3) 0.0248(11) Uani d . 1 . . C
C212 0.5438(4) -0.0796(2) 0.2136(3) 0.0290(12) Uani d . 1 . . C
H21A 0.5894 -0.0513 0.2333 0.035 Uiso calc R 1 . . H
C213 0.5688(4) -0.1408(2) 0.2030(3) 0.0392(14) Uani d . 1 . . C
H21B 0.6315 -0.1544 0.2145 0.047 Uiso calc R 1 . . H
C214 0.5017(5) -0.1816(2) 0.1756(3) 0.0475(17) Uani d . 1 . . C
H21C 0.5188 -0.2234 0.1674 0.057 Uiso calc R 1 . . H
C215 0.4107(5) -0.1631(3) 0.1599(3) 0.0480(16) Uani d . 1 . . C
H21D 0.3648 -0.1922 0.1427 0.058 Uiso calc R 1 . . H
C216 0.3856(4) -0.1021(2) 0.1690(3) 0.0370(13) Uani d . 1 . . C
H21E 0.3228 -0.0891 0.1570 0.044 Uiso calc R 1 . . H
C221 0.3241(3) 0.0106(2) 0.2765(2) 0.0204(10) Uani d . 1 . . C
C222 0.2539(3) 0.0546(2) 0.2853(3) 0.0261(11) Uani d . 1 . . C
H22A 0.2498 0.0894 0.2536 0.031 Uiso calc R 1 . . H
C223 0.1901(3) 0.0479(2) 0.3399(3) 0.0310(12) Uani d . 1 . . C
H22B 0.1420 0.0780 0.3449 0.037 Uiso calc R 1 . . H
C224 0.1953(4) -0.0016(2) 0.3871(3) 0.0324(13) Uani d . 1 . . C
H22C 0.1510 -0.0057 0.4244 0.039 Uiso calc R 1 . . H
C225 0.2654(4) -0.0453(2) 0.3801(3) 0.0333(13) Uani d . 1 . . C
H22D 0.2695 -0.0796 0.4126 0.040 Uiso calc R 1 . . H
C226 0.3297(3) -0.0391(2) 0.3253(3) 0.0286(12) Uani d . 1 . . C
H22E 0.3782 -0.0690 0.3210 0.034 Uiso calc R 1 . . H
C301 0.7979(3) 0.0200(2) 0.3483(3) 0.0214(10) Uani d . 1 . . C
C302 0.7579(3) -0.0074(2) 0.4081(3) 0.0246(11) Uani d . 1 . . C
H30A 0.7373 0.0177 0.4470 0.030 Uiso calc R 1 . . H
C303 0.7476(3) -0.0708(2) 0.4116(3) 0.0312(12) Uani d . 1 . . C
H30B 0.7201 -0.0888 0.4530 0.037 Uiso calc R 1 . . H
C304 0.7766(4) -0.1080(2) 0.3560(3) 0.0372(14) Uani d . 1 . . C
H30C 0.7694 -0.1516 0.3587 0.045 Uiso calc R 1 . . H
C305 0.8162(4) -0.0813(2) 0.2962(3) 0.0382(14) Uani d . 1 . . C
H30D 0.8360 -0.1066 0.2572 0.046 Uiso calc R 1 . . H
C306 0.8274(4) -0.0177(2) 0.2924(3) 0.0315(12) Uani d . 1 . . C
H30E 0.8556 0.0001 0.2511 0.038 Uiso calc R 1 . . H
C311 0.8947(3) 0.1215(2) 0.2804(3) 0.0238(11) Uani d . 1 . . C
C312 0.9817(3) 0.1490(2) 0.3003(3) 0.0304(12) Uani d . 1 . . C
H31A 0.9965 0.1594 0.3500 0.037 Uiso calc R 1 . . H
C313 1.0464(4) 0.1609(2) 0.2465(4) 0.0420(15) Uani d . 1 . . C
H31B 1.1047 0.1803 0.2599 0.050 Uiso calc R 1 . . H
C314 1.0271(4) 0.1450(2) 0.1747(4) 0.0443(16) Uani d . 1 . . C
H31C 1.0728 0.1516 0.1390 0.053 Uiso calc R 1 . . H
C315 0.9416(4) 0.1195(2) 0.1550(3) 0.0390(14) Uani d . 1 . . C
H31D 0.9273 0.1097 0.1050 0.047 Uiso calc R 1 . . H
C316 0.8755(4) 0.1079(2) 0.2068(3) 0.0314(12) Uani d . 1 . . C
H31E 0.8163 0.0904 0.1918 0.038 Uiso calc R 1 . . H
C321 0.8724(3) 0.1160(2) 0.4363(3) 0.0225(11) Uani d . 1 . . C
C322 0.9513(3) 0.0789(2) 0.4538(3) 0.0260(11) Uani d . 1 . . C
H32A 0.9696 0.0480 0.4202 0.031 Uiso calc R 1 . . H
C323 1.0030(3) 0.0866(2) 0.5192(3) 0.0298(12) Uani d . 1 . . C
H32B 1.0560 0.0609 0.5306 0.036 Uiso calc R 1 . . H
C324 0.9772(4) 0.1322(2) 0.5687(3) 0.0339(13) Uani d . 1 . . C
H32C 1.0126 0.1377 0.6137 0.041 Uiso calc R 1 . . H
C325 0.9009(4) 0.1689(3) 0.5520(3) 0.0356(13) Uani d . 1 . . C
H32D 0.8837 0.2001 0.5855 0.043 Uiso calc R 1 . . H
C326 0.8478(3) 0.1611(2) 0.4860(3) 0.0288(12) Uani d . 1 . . C
H32E 0.7947 0.1868 0.4753 0.035 Uiso calc R 1 . . H

loop_
_atom_site_aniso_label
_atom_site_aniso_U_11
_atom_site_aniso_U_22
_atom_site_aniso_U_33
_atom_site_aniso_U_12
_atom_site_aniso_U_13
_atom_site_aniso_U_23
Ru1 0.01424(19) 0.01689(18) 0.0184(2) 0.00075(15) 0.00014(15) -0.00066(16)
Ru2 0.0164(2) 0.01996(19) 0.0227(2) -0.00025(15) 0.00088(16) -0.00493(17)
Ru3 0.01395(19) 0.01954(19) 0.0194(2) 0.00051(15) 0.00015(15) -0.00190(16)
P1 0.0175(6) 0.0193(6) 0.0199(6) 0.0017(5) 0.0000(5) -0.0009(5)
P2 0.0189(6) 0.0208(6) 0.0219(7) -0.0006(5) -0.0005(5) -0.0028(5)
P3 0.0143(6) 0.0219(6) 0.0224(7) 0.0012(5) 0.0018(5) -0.0012(5)
O10 0.027(2) 0.040(2) 0.051(3) -0.0022(17) -0.0169(19) 0.014(2)
O11 0.035(2) 0.0302(19) 0.042(2) 0.0022(17) 0.0105(18) 0.0090(18)
O12 0.028(2) 0.0269(18) 0.032(2) -0.0016(15) 0.0078(16) 0.0065(17)
O20 0.037(2) 0.050(2) 0.053(3) -0.0013(19) 0.021(2) -0.021(2)
O21 0.050(2) 0.035(2) 0.026(2) -0.0033(18) 0.0016(18) 0.0035(18)
O22 0.030(2) 0.0302(19) 0.033(2) 0.0045(16) -0.0086(17) 0.0015(18)
O30 0.051(3) 0.031(2) 0.046(3) -0.0202(19) 0.015(2) -0.0113(19)
O31 0.035(2) 0.053(2) 0.027(2) 0.0025(18) 0.0055(18) 0.0104(19)
O32 0.0272(19) 0.0303(18) 0.025(2) 0.0017(15) 0.0015(16) 0.0014(16)
C10 0.023(3) 0.019(2) 0.025(3) -0.001(2) 0.002(2) -0.003(2)
C11 0.021(3) 0.024(3) 0.029(3) 0.001(2) 0.002(2) 0.001(2)
C12 0.014(2) 0.028(3) 0.027(3) 0.001(2) -0.002(2) -0.009(2)
C20 0.030(3) 0.028(3) 0.031(3) -0.006(2) 0.002(2) -0.008(2)
C21 0.030(3) 0.028(3) 0.025(3) -0.004(2) 0.006(2) -0.004(2)
C22 0.015(2) 0.024(3) 0.032(3) 0.003(2) -0.007(2) -0.011(2)
C30 0.024(3) 0.033(3) 0.023(3) 0.003(2) 0.006(2) -0.001(2)
C31 0.020(3) 0.034(3) 0.025(3) 0.005(2) -0.001(2) -0.004(2)
C32 0.016(2) 0.018(2) 0.028(3) -0.0004(19) 0.000(2) -0.006(2)
C101 0.023(3) 0.028(3) 0.018(2) 0.005(2) 0.001(2) 0.004(2)
C102 0.026(3) 0.026(2) 0.026(3) 0.003(2) 0.004(2) 0.004(2)
C103 0.024(3) 0.043(3) 0.032(3) 0.000(2) 0.004(2) 0.010(3)
C104 0.029(3) 0.064(4) 0.028(3) 0.009(3) 0.011(3) -0.002(3)
C105 0.033(3) 0.055(4) 0.030(3) 0.009(3) 0.008(3) -0.010(3)
C106 0.023(3) 0.038(3) 0.030(3) 0.002(2) 0.000(2) -0.007(2)
C111 0.017(2) 0.021(2) 0.022(3) 0.0024(19) 0.000(2) 0.000(2)
C112 0.028(3) 0.022(3) 0.037(3) 0.001(2) -0.006(2) -0.003(2)
C113 0.035(3) 0.027(3) 0.035(3) 0.008(2) -0.008(3) 0.005(2)
C114 0.035(3) 0.020(3) 0.055(4) 0.004(2) -0.003(3) 0.009(3)
C115 0.034(3) 0.022(3) 0.066(4) -0.006(2) -0.011(3) -0.008(3)
C116 0.031(3) 0.024(3) 0.040(3) -0.005(2) -0.006(2) -0.005(2)
C121 0.025(3) 0.024(2) 0.020(3) 0.005(2) 0.000(2) -0.007(2)
C122 0.024(3) 0.031(3) 0.026(3) 0.007(2) 0.000(2) -0.011(2)
C123 0.033(3) 0.038(3) 0.033(3) 0.012(2) -0.010(3) -0.012(3)
C124 0.054(4) 0.043(3) 0.029(3) 0.023(3) -0.022(3) -0.007(3)
C125 0.056(4) 0.038(3) 0.022(3) 0.009(3) 0.000(3) -0.001(3)
C126 0.032(3) 0.028(3) 0.027(3) 0.002(2) 0.001(2) -0.003(2)
C201 0.027(3) 0.024(3) 0.023(3) -0.001(2) -0.005(2) -0.001(2)
C202 0.036(3) 0.047(3) 0.023(3) -0.006(3) 0.004(2) -0.006(3)
C203 0.064(5) 0.060(4) 0.017(3) -0.012(3) 0.002(3) -0.001(3)
C204 0.063(5) 0.063(4) 0.021(3) 0.010(4) -0.012(3) 0.003(3)
C205 0.037(4) 0.074(5) 0.041(4) 0.010(3) -0.017(3) -0.005(3)
C206 0.033(3) 0.049(3) 0.030(3) 0.004(3) -0.007(3) 0.005(3)
C211 0.033(3) 0.019(2) 0.023(3) 0.000(2) 0.004(2) -0.008(2)
C212 0.034(3) 0.024(3) 0.030(3) 0.004(2) 0.010(2) 0.001(2)
C213 0.052(4) 0.031(3) 0.035(3) 0.012(3) 0.009(3) 0.001(3)
C214 0.088(5) 0.022(3) 0.034(3) 0.008(3) 0.005(3) -0.010(3)
C215 0.066(5) 0.032(3) 0.046(4) -0.014(3) -0.008(3) -0.008(3)
C216 0.044(4) 0.029(3) 0.038(3) -0.004(2) -0.005(3) -0.010(3)
C221 0.018(2) 0.025(2) 0.018(2) -0.0025(19) -0.0038(19) 0.001(2)
C222 0.019(3) 0.026(3) 0.034(3) -0.002(2) 0.001(2) 0.001(2)
C223 0.024(3) 0.036(3) 0.033(3) -0.001(2) -0.001(2) -0.003(3)
C224 0.029(3) 0.044(3) 0.024(3) -0.009(2) 0.005(2) -0.002(3)
C225 0.028(3) 0.040(3) 0.031(3) -0.004(2) -0.006(2) 0.009(3)
C226 0.024(3) 0.031(3) 0.031(3) 0.000(2) -0.003(2) 0.005(2)
C301 0.013(2) 0.026(2) 0.026(3) 0.0035(19) -0.001(2) 0.001(2)
C302 0.018(3) 0.025(3) 0.030(3) 0.001(2) 0.002(2) -0.002(2)
C303 0.022(3) 0.031(3) 0.041(3) 0.000(2) -0.004(2) 0.012(3)
C304 0.037(3) 0.019(3) 0.054(4) 0.001(2) -0.008(3) -0.004(3)
C305 0.049(4) 0.024(3) 0.041(3) 0.008(3) 0.002(3) -0.008(3)
C306 0.033(3) 0.028(3) 0.034(3) 0.005(2) 0.008(3) -0.001(2)
C311 0.020(3) 0.019(2) 0.033(3) 0.0054(19) 0.004(2) 0.006(2)
C312 0.025(3) 0.023(3) 0.043(3) 0.001(2) 0.002(2) 0.005(2)
C313 0.027(3) 0.030(3) 0.071(5) 0.003(2) 0.017(3) 0.018(3)
C314 0.047(4) 0.035(3) 0.054(4) 0.008(3) 0.031(3) 0.018(3)
C315 0.053(4) 0.029(3) 0.035(3) 0.010(3) 0.013(3) 0.007(3)
C316 0.028(3) 0.032(3) 0.035(3) 0.005(2) 0.008(2) 0.004(3)
C321 0.016(2) 0.024(2) 0.027(3) -0.006(2) -0.002(2) 0.001(2)
C322 0.019(3) 0.022(2) 0.036(3) -0.001(2) 0.001(2) 0.000(2)
C323 0.019(3) 0.030(3) 0.040(3) 0.000(2) -0.006(2) 0.008(3)
C324 0.026(3) 0.042(3) 0.033(3) -0.008(2) -0.008(2) 0.002(3)
C325 0.032(3) 0.041(3) 0.033(3) -0.003(3) -0.002(3) -0.011(3)
C326 0.017(3) 0.037(3) 0.032(3) 0.002(2) -0.001(2) -0.006(3)

loop_
_atom_type_symbol
_atom_type_description
_atom_type_scat_dispersion_real
_atom_type_scat_dispersion_imag
_atom_type_scat_source
C C 0.0033 0.0016 'International Tables Vol C Tables 4.2.6.8 and 6.1.1.4'
H H 0.0000 0.0000 'International Tables Vol C Tables 4.2.6.8 and 6.1.1.4'
O O 0.0106 0.0060 'International Tables Vol C Tables 4.2.6.8 and 6.1.1.4'
P P 0.1023 0.0942 'International Tables Vol C Tables 4.2.6.8 and 6.1.1.4'
Ru Ru -1.2594 0.8363 'International Tables Vol C Tables 4.2.6.8 and 6.1.1.4'

loop_
_geom_angle_atom_site_label_1
_geom_angle_atom_site_label_2
_geom_angle_atom_site_label_3
_geom_angle
_geom_angle_publ_flag
C10 Ru1 C11 93.6(2) yes
C10 Ru1 C12 98.00(19) yes
C11 Ru1 C12 168.0(2) yes
C10 Ru1 P1 95.53(14) no
C11 Ru1 P1 91.40(14) no
C12 Ru1 P1 90.77(14) no
C10 Ru1 Ru2 98.07(14) no
C11 Ru1 Ru2 94.87(14) no
C12 Ru1 Ru2 80.29(13) no
P1 Ru1 Ru2 164.63(4) no
C10 Ru1 Ru3 151.29(14) no
C11 Ru1 Ru3 72.19(14) no
C12 Ru1 Ru3 95.93(13) no
P1 Ru1 Ru3 109.28(4) no
Ru2 Ru1 Ru3 59.815(16) yes
C20 Ru2 C21 93.0(2) yes
C20 Ru2 C22 100.7(2) yes
C21 Ru2 C22 166.22(19) yes
C20 Ru2 P2 95.42(15) no
C21 Ru2 P2 93.89(15) no
C22 Ru2 P2 85.31(14) no
C20 Ru2 Ru1 150.64(15) no
C21 Ru2 Ru1 73.35(14) no
C22 Ru2 Ru1 94.07(13) no
P2 Ru2 Ru1 111.06(3) no
C20 Ru2 Ru3 96.70(15) no
C21 Ru2 Ru3 96.97(15) no
C22 Ru2 Ru3 81.11(13) no
P2 Ru2 Ru3 163.25(4) no
Ru1 Ru2 Ru3 60.549(16) yes
C30 Ru3 C31 88.5(2) yes
C30 Ru3 C32 99.0(2) yes
C31 Ru3 C32 171.1(2) yes
C30 Ru3 P3 96.66(15) no
C31 Ru3 P3 94.17(14) no
C32 Ru3 P3 89.87(14) no
C30 Ru3 Ru2 153.44(16) no
C31 Ru3 Ru2 76.54(15) no
C32 Ru3 Ru2 94.69(13) no
P3 Ru3 Ru2 106.10(4) no
C30 Ru3 Ru1 101.50(15) no
C31 Ru3 Ru1 96.88(14) no
C32 Ru3 Ru1 76.90(13) no
P3 Ru3 Ru1 158.94(3) no
Ru2 Ru3 Ru1 59.636(17) yes
C121 P1 C111 107.9(2) no
C121 P1 C101 102.5(2) no
C111 P1 C101 100.3(2) no
C121 P1 Ru1 114.03(15) no
C111 P1 Ru1 114.67(15) no
C101 P1 Ru1 115.93(16) no
C201 P2 C211 100.8(2) no
C201 P2 C221 106.4(2) no
C211 P2 C221 101.0(2) no
C201 P2 Ru2 116.67(16) no
C211 P2 Ru2 114.80(17) no
C221 P2 Ru2 115.06(15) no
C311 P3 C321 103.2(2) no
C311 P3 C301 103.8(2) no
C321 P3 C301 99.0(2) no
C311 P3 Ru3 114.26(15) no
C321 P3 Ru3 115.65(16) no
C301 P3 Ru3 118.65(15) no
O10 C10 Ru1 174.1(4) no
O11 C11 Ru1 172.0(4) no
O12 C12 Ru1 173.6(4) no
O20 C20 Ru2 174.0(5) no
O21 C21 Ru2 173.4(4) no
O22 C22 Ru2 172.7(4) no
O30 C30 Ru3 172.6(4) no
O31 C31 Ru3 172.7(5) no
O32 C32 Ru3 173.9(4) no
C102 C101 C106 118.6(4) no
C102 C101 P1 121.7(4) no
C106 C101 P1 119.6(4) no
C103 C102 C101 120.7(5) no
C103 C102 H10A 119.6 no
C101 C102 H10A 119.6 no
C104 C103 C102 119.8(5) no
C104 C103 H10B 120.1 no
C102 C103 H10B 120.1 no
C105 C104 C103 121.0(5) no
C105 C104 H10C 119.5 no
C103 C104 H10C 119.5 no
C104 C105 C106 119.3(5) no
C104 C105 H10D 120.3 no
C106 C105 H10D 120.3 no
C105 C106 C101 120.6(5) no
C105 C106 H10E 119.7 no
C101 C106 H10E 119.7 no
C116 C111 C112 117.9(4) no
C116 C111 P1 126.0(4) no
C112 C111 P1 116.2(4) no
C113 C112 C111 121.7(5) no
C113 C112 H11A 119.1 no
C111 C112 H11A 119.1 no
C112 C113 C114 119.7(5) no
C112 C113 H11B 120.2 no
C114 C113 H11B 120.2 no
C115 C114 C113 119.8(5) no
C115 C114 H11C 120.1 no
C113 C114 H11C 120.1 no
C114 C115 C116 120.8(5) no
C114 C115 H11D 119.6 no
C116 C115 H11D 119.6 no
C111 C116 C115 120.2(5) no
C111 C116 H11E 119.9 no
C115 C116 H11E 119.9 no
C126 C121 C122 117.5(5) no
C126 C121 P1 120.0(4) no
C122 C121 P1 121.5(4) no
C123 C122 C121 120.9(5) no
C123 C122 H12A 119.5 no
C121 C122 H12A 119.5 no
C122 C123 C124 120.3(5) no
C122 C123 H12B 119.9 no
C124 C123 H12B 119.9 no
C125 C124 C123 120.0(5) no
C125 C124 H12C 120.0 no
C123 C124 H12C 120.0 no
C124 C125 C126 120.2(5) no
C124 C125 H12D 119.9 no
C126 C125 H12D 119.9 no
C125 C126 C121 121.1(5) no
C125 C126 H12E 119.5 no
C121 C126 H12E 119.5 no
C206 C201 C202 117.9(5) no
C206 C201 P2 124.4(4) no
C202 C201 P2 117.7(4) no
C203 C202 C201 121.3(5) no
C203 C202 H20A 119.4 no
C201 C202 H20A 119.4 no
C204 C203 C202 119.8(6) no
C204 C203 H20B 120.1 no
C202 C203 H20B 120.1 no
C203 C204 C205 119.9(6) no
C203 C204 H20C 120.0 no
C205 C204 H20C 120.0 no
C206 C205 C204 119.4(6) no
C206 C205 H20D 120.3 no
C204 C205 H20D 120.3 no
C201 C206 C205 121.6(5) no
C201 C206 H20E 119.2 no
C205 C206 H20E 119.2 no
C212 C211 C216 119.0(4) no
C212 C211 P2 122.1(4) no
C216 C211 P2 118.9(4) no
C213 C212 C211 120.5(5) no
C213 C212 H21A 119.8 no
C211 C212 H21A 119.8 no
C214 C213 C212 119.1(6) no
C214 C213 H21B 120.4 no
C212 C213 H21B 120.4 no
C215 C214 C213 121.2(5) no
C215 C214 H21C 119.4 no
C213 C214 H21C 119.4 no
C214 C215 C216 120.1(6) no
C214 C215 H21D 120.0 no
C216 C215 H21D 120.0 no
C215 C216 C211 120.1(6) no
C215 C216 H21E 120.0 no
C211 C216 H21E 120.0 no
C222 C221 C226 118.2(4) no
C222 C221 P2 121.7(4) no
C226 C221 P2 119.7(4) no
C223 C222 C221 120.4(5) no
C223 C222 H22A 119.8 no
C221 C222 H22A 119.8 no
C224 C223 C222 120.9(5) no
C224 C223 H22B 119.5 no
C222 C223 H22B 119.5 no
C223 C224 C225 119.6(5) no
C223 C224 H22C 120.2 no
C225 C224 H22C 120.2 no
C224 C225 C226 119.8(5) no
C224 C225 H22D 120.1 no
C226 C225 H22D 120.1 no
C225 C226 C221 121.0(5) no
C225 C226 H22E 119.5 no
C221 C226 H22E 119.5 no
C302 C301 C306 118.4(4) no
C302 C301 P3 117.2(3) no
C306 C301 P3 124.4(4) no
C303 C302 C301 120.6(5) no
C303 C302 H30A 119.7 no
C301 C302 H30A 119.7 no
C304 C303 C302 120.9(5) no
C304 C303 H30B 119.5 no
C302 C303 H30B 119.5 no
C303 C304 C305 119.0(5) no
C303 C304 H30C 120.5 no
C305 C304 H30C 120.5 no
C304 C305 C306 120.6(5) no
C304 C305 H30D 119.7 no
C306 C305 H30D 119.7 no
C301 C306 C305 120.6(5) no
C301 C306 H30E 119.7 no
C305 C306 H30E 119.7 no
C316 C311 C312 118.1(5) no
C316 C311 P3 120.0(4) no
C312 C311 P3 121.8(4) no
C313 C312 C311 119.6(5) no
C313 C312 H31A 120.2 no
C311 C312 H31A 120.2 no
C314 C313 C312 121.1(6) no
C314 C313 H31B 119.5 no
C312 C313 H31B 119.5 no
C315 C314 C313 119.3(5) no
C315 C314 H31C 120.3 no
C313 C314 H31C 120.3 no
C314 C315 C316 121.0(6) no
C314 C315 H31D 119.5 no
C316 C315 H31D 119.5 no
C315 C316 C311 120.8(5) no
C315 C316 H31E 119.6 no
C311 C316 H31E 119.6 no
C326 C321 C322 118.4(4) no
C326 C321 P3 121.9(4) no
C322 C321 P3 119.7(4) no
C323 C322 C321 120.9(5) no
C323 C322 H32A 119.5 no
C321 C322 H32A 119.5 no
C322 C323 C324 119.9(5) no
C322 C323 H32B 120.0 no
C324 C323 H32B 120.0 no
C325 C324 C323 119.6(5) no
C325 C324 H32C 120.2 no
C323 C324 H32C 120.2 no
C324 C325 C326 120.8(5) no
C324 C325 H32D 119.6 no
C326 C325 H32D 119.6 no
C321 C326 C325 120.4(5) no
C321 C326 H32E 119.8 no
C325 C326 H32E 119.8 no

loop_
_geom_bond_atom_site_label_1
_geom_bond_atom_site_label_2
_geom_bond_site_symmetry_2
_geom_bond_distance
_geom_bond_publ_flag
Ru1 C10 . 1.880(5) yes
Ru1 C11 . 1.921(5) yes
Ru1 C12 . 1.959(5) yes
Ru1 P1 . 2.3387(13) yes
Ru1 Ru2 . 2.8623(6) yes
Ru1 Ru3 . 2.8886(7) yes
Ru2 C20 . 1.877(5) yes
Ru2 C21 . 1.912(5) yes
Ru2 C22 . 1.943(5) yes
Ru2 P2 . 2.3304(13) yes
Ru2 Ru3 . 2.8675(7) yes
Ru3 C30 . 1.879(5) yes
Ru3 C31 . 1.929(5) yes
Ru3 C32 . 1.939(5) yes
Ru3 P3 . 2.3511(13) yes
P1 C121 . 1.825(5) no
P1 C111 . 1.836(5) no
P1 C101 . 1.840(5) no
P2 C201 . 1.831(5) no
P2 C211 . 1.833(5) no
P2 C221 . 1.834(5) no
P3 C311 . 1.833(5) no
P3 C321 . 1.839(5) no
P3 C301 . 1.847(5) no
O10 C10 . 1.147(6) no
O11 C11 . 1.151(5) no
O12 C12 . 1.134(5) no
O20 C20 . 1.150(6) no
O21 C21 . 1.149(6) no
O22 C22 . 1.141(6) no
O30 C30 . 1.151(6) no
O31 C31 . 1.138(6) no
O32 C32 . 1.145(5) no
C101 C102 . 1.395(6) no
C101 C106 . 1.399(6) no
C102 C103 . 1.385(6) no
C102 H10A . 0.9500 no
C103 C104 . 1.379(7) no
C103 H10B . 0.9500 no
C104 C105 . 1.377(8) no
C104 H10C . 0.9500 no
C105 C106 . 1.398(7) no
C105 H10D . 0.9500 no
C106 H10E . 0.9500 no
C111 C116 . 1.383(6) no
C111 C112 . 1.399(7) no
C112 C113 . 1.379(7) no
C112 H11A . 0.9500 no
C113 C114 . 1.380(7) no
C113 H11B . 0.9500 no
C114 C115 . 1.367(8) no
C114 H11C . 0.9500 no
C115 C116 . 1.402(7) no
C115 H11D . 0.9500 no
C116 H11E . 0.9500 no
C121 C126 . 1.396(7) no
C121 C122 . 1.406(7) no
C122 C123 . 1.375(7) no
C122 H12A . 0.9500 no
C123 C124 . 1.381(8) no
C123 H12B . 0.9500 no
C124 C125 . 1.371(8) no
C124 H12C . 0.9500 no
C125 C126 . 1.383(7) no
C125 H12D . 0.9500 no
C126 H12E . 0.9500 no
C201 C206 . 1.377(7) no
C201 C202 . 1.384(7) no
C202 C203 . 1.378(7) no
C202 H20A . 0.9500 no
C203 C204 . 1.375(8) no
C203 H20B . 0.9500 no
C204 C205 . 1.380(8) no
C204 H20C . 0.9500 no
C205 C206 . 1.379(7) no
C205 H20D . 0.9500 no
C206 H20E . 0.9500 no
C211 C212 . 1.392(7) no
C211 C216 . 1.395(7) no
C212 C213 . 1.386(7) no
C212 H21A . 0.9500 no
C213 C214 . 1.376(8) no
C213 H21B . 0.9500 no
C214 C215 . 1.368(9) no
C214 H21C . 0.9500 no
C215 C216 . 1.378(7) no
C215 H21D . 0.9500 no
C216 H21E . 0.9500 no
C221 C222 . 1.391(6) no
C221 C226 . 1.395(6) no
C222 C223 . 1.382(6) no
C222 H22A . 0.9500 no
C223 C224 . 1.374(7) no
C223 H22B . 0.9500 no
C224 C225 . 1.383(7) no
C224 H22C . 0.9500 no
C225 C226 . 1.388(7) no
C225 H22D . 0.9500 no
C226 H22E . 0.9500 no
C301 C302 . 1.384(6) no
C301 C306 . 1.385(6) no
C302 C303 . 1.381(6) no
C302 H30A . 0.9500 no
C303 C304 . 1.372(7) no
C303 H30B . 0.9500 no
C304 C305 . 1.376(7) no
C304 H30C . 0.9500 no
C305 C306 . 1.387(7) no
C305 H30D . 0.9500 no
C306 H30E . 0.9500 no
C311 C316 . 1.391(7) no
C311 C312 . 1.401(7) no
C312 C313 . 1.396(7) no
C312 H31A . 0.9500 no
C313 C314 . 1.370(8) no
C313 H31B . 0.9500 no
C314 C315 . 1.365(8) no
C314 H31C . 0.9500 no
C315 C316 . 1.382(7) no
C315 H31D . 0.9500 no
C316 H31E . 0.9500 no
C321 C326 . 1.386(7) no
C321 C322 . 1.402(6) no
C322 C323 . 1.383(7) no
C322 H32A . 0.9500 no
C323 C324 . 1.396(7) no
C323 H32B . 0.9500 no
C324 C325 . 1.365(7) no
C324 H32C . 0.9500 no
C325 C326 . 1.400(7) no
C325 H32D . 0.9500 no
C326 H32E . 0.9500 no

loop_
_geom_torsion_atom_site_label_1
_geom_torsion_atom_site_label_2
_geom_torsion_atom_site_label_3
_geom_torsion_atom_site_label_4
_geom_torsion
_geom_torsion_publ_flag
C10 Ru1 Ru2 C20 117.4(4) no
C11 Ru1 Ru2 C20 23.1(4) no
C12 Ru1 Ru2 C20 -145.8(4) no
P1 Ru1 Ru2 C20 -90.6(4) no
Ru3 Ru1 Ru2 C20 -43.1(3) no
C10 Ru1 Ru2 C21 52.1(2) no
C11 Ru1 Ru2 C21 -42.2(2) no
C12 Ru1 Ru2 C21 148.9(2) no
P1 Ru1 Ru2 C21 -155.9(2) no
Ru3 Ru1 Ru2 C21 -108.32(15) no
C10 Ru1 Ru2 C22 -122.15(19) no
C11 Ru1 Ru2 C22 143.5(2) no
C12 Ru1 Ru2 C22 -25.36(19) no
P1 Ru1 Ru2 C22 29.83(18) no
Ru3 Ru1 Ru2 C22 77.40(14) no
C10 Ru1 Ru2 P2 -35.62(15) no
C11 Ru1 Ru2 P2 -129.94(15) no
C12 Ru1 Ru2 P2 61.17(14) no
P1 Ru1 Ru2 P2 116.37(13) no
Ru3 Ru1 Ru2 P2 163.93(4) no
C10 Ru1 Ru2 Ru3 160.44(14) no
C11 Ru1 Ru2 Ru3 66.13(15) no
C12 Ru1 Ru2 Ru3 -102.76(14) no
P1 Ru1 Ru2 Ru3 -47.57(13) no
C20 Ru2 Ru3 C30 111.2(4) no
C21 Ru2 Ru3 C30 17.3(3) no
C22 Ru2 Ru3 C30 -148.9(3) no
P2 Ru2 Ru3 C30 -112.7(3) no
Ru1 Ru2 Ru3 C30 -49.1(3) no
C20 Ru2 Ru3 C31 53.9(2) no
C21 Ru2 Ru3 C31 -40.1(2) no
C22 Ru2 Ru3 C31 153.7(2) no
P2 Ru2 Ru3 C31 -170.08(19) no
Ru1 Ru2 Ru3 C31 -106.44(15) no
C20 Ru2 Ru3 C32 -127.9(2) no
C21 Ru2 Ru3 C32 138.22(19) no
C22 Ru2 Ru3 C32 -28.00(19) no
P2 Ru2 Ru3 C32 8.19(18) no
Ru1 Ru2 Ru3 C32 71.83(13) no
C20 Ru2 Ru3 P3 -36.64(16) no
C21 Ru2 Ru3 P3 -130.55(15) no
C22 Ru2 Ru3 P3 63.23(14) no
P2 Ru2 Ru3 P3 99.42(12) no
Ru1 Ru2 Ru3 P3 163.06(4) no
C20 Ru2 Ru3 Ru1 160.30(16) no
C21 Ru2 Ru3 Ru1 66.39(14) no
C22 Ru2 Ru3 Ru1 -99.84(13) no
P2 Ru2 Ru3 Ru1 -63.64(12) no
C10 Ru1 Ru3 C30 116.2(3) no
C11 Ru1 Ru3 C30 53.0(2) no
C12 Ru1 Ru3 C30 -125.0(2) no
P1 Ru1 Ru3 C30 -32.13(16) no
Ru2 Ru1 Ru3 C30 159.84(15) no
C10 Ru1 Ru3 C31 26.4(3) no
C11 Ru1 Ru3 C31 -36.9(2) no
C12 Ru1 Ru3 C31 145.1(2) no
P1 Ru1 Ru3 C31 -121.99(15) no
Ru2 Ru1 Ru3 C31 69.98(15) no
C10 Ru1 Ru3 C32 -147.1(3) no
C11 Ru1 Ru3 C32 149.6(2) no
C12 Ru1 Ru3 C32 -28.39(19) no
P1 Ru1 Ru3 C32 64.52(14) no
Ru2 Ru1 Ru3 C32 -103.52(13) no
C10 Ru1 Ru3 P3 -94.8(3) no
C11 Ru1 Ru3 P3 -158.02(18) no
C12 Ru1 Ru3 P3 23.97(17) no
P1 Ru1 Ru3 P3 116.88(10) no
Ru2 Ru1 Ru3 P3 -51.16(10) no
C10 Ru1 Ru3 Ru2 -43.6(3) no
C11 Ru1 Ru3 Ru2 -106.86(15) no
C12 Ru1 Ru3 Ru2 75.13(14) no
P1 Ru1 Ru3 Ru2 168.03(4) no
C10 Ru1 P1 C121 157.4(2) no
C11 Ru1 P1 C121 -108.9(2) no
C12 Ru1 P1 C121 59.3(2) no
Ru2 Ru1 P1 C121 5.3(2) no
Ru3 Ru1 P1 C121 -37.26(18) no
C10 Ru1 P1 C111 -77.5(2) no
C11 Ru1 P1 C111 16.2(2) no
C12 Ru1 P1 C111 -175.6(2) no
Ru2 Ru1 P1 C111 130.32(19) no
Ru3 Ru1 P1 C111 87.79(17) no
C10 Ru1 P1 C101 38.7(2) no
C11 Ru1 P1 C101 132.4(2) no
C12 Ru1 P1 C101 -59.4(2) no
Ru2 Ru1 P1 C101 -113.4(2) no
Ru3 Ru1 P1 C101 -155.96(16) no
C20 Ru2 P2 C201 -79.1(2) no
C21 Ru2 P2 C201 14.3(2) no
C22 Ru2 P2 C201 -179.5(2) no
Ru1 Ru2 P2 C201 87.96(18) no
Ru3 Ru2 P2 C201 144.70(19) no
C20 Ru2 P2 C211 38.5(2) no
C21 Ru2 P2 C211 131.9(2) no
C22 Ru2 P2 C211 -61.8(2) no
Ru1 Ru2 P2 C211 -154.41(17) no
Ru3 Ru2 P2 C211 -97.7(2) no
C20 Ru2 P2 C221 155.1(2) no
C21 Ru2 P2 C221 -111.4(2) no
C22 Ru2 P2 C221 54.8(2) no
Ru1 Ru2 P2 C221 -37.79(17) no
Ru3 Ru2 P2 C221 18.9(2) no
C30 Ru3 P3 C311 -71.9(2) no
C31 Ru3 P3 C311 17.0(2) no
C32 Ru3 P3 C311 -170.9(2) no
Ru2 Ru3 P3 C311 94.23(18) no
Ru1 Ru3 P3 C311 138.61(18) no
C30 Ru3 P3 C321 47.7(2) no
C31 Ru3 P3 C321 136.7(2) no
C32 Ru3 P3 C321 -51.3(2) no
Ru2 Ru3 P3 C321 -146.15(16) no
Ru1 Ru3 P3 C321 -101.76(18) no
C30 Ru3 P3 C301 165.1(2) no
C31 Ru3 P3 C301 -106.0(2) no
C32 Ru3 P3 C301 66.1(2) no
Ru2 Ru3 P3 C301 -28.77(18) no
Ru1 Ru3 P3 C301 15.6(2) no
C121 P1 C101 C102 -102.8(4) no
C111 P1 C101 C102 146.2(4) no
Ru1 P1 C101 C102 22.1(5) no
C121 P1 C101 C106 72.7(4) no
C111 P1 C101 C106 -38.4(4) no
Ru1 P1 C101 C106 -162.5(3) no
P1 C101 C102 C103 174.2(4) no
P1 C101 C106 C105 -175.2(4) no
C121 P1 C111 C116 0.1(5) no
C101 P1 C111 C116 106.9(4) no
Ru1 P1 C111 C116 -128.1(4) no
C121 P1 C111 C112 179.6(4) no
C101 P1 C111 C112 -73.6(4) no
Ru1 P1 C111 C112 51.3(4) no
P1 C111 C112 C113 -178.4(4) no
P1 C111 C116 C115 177.6(4) no
C111 P1 C121 C126 139.0(4) no
C101 P1 C121 C126 33.7(4) no
Ru1 P1 C121 C126 -92.4(4) no
C111 P1 C121 C122 -52.6(4) no
C101 P1 C121 C122 -158.0(4) no
Ru1 P1 C121 C122 75.9(4) no
P1 C121 C122 C123 -168.8(4) no
P1 C121 C126 C125 167.5(4) no
C211 P2 C201 C206 99.4(5) no
C221 P2 C201 C206 -5.7(5) no
Ru2 P2 C201 C206 -135.6(4) no
C211 P2 C201 C202 -80.8(4) no
C221 P2 C201 C202 174.2(4) no
Ru2 P2 C201 C202 44.2(4) no
P2 C201 C202 C203 179.8(4) no
P2 C201 C206 C205 179.5(5) no
C201 P2 C211 C212 133.2(4) no
C221 P2 C211 C212 -117.5(4) no
Ru2 P2 C211 C212 6.9(5) no
C201 P2 C211 C216 -49.3(4) no
C221 P2 C211 C216 60.0(4) no
Ru2 P2 C211 C216 -175.6(4) no
P2 C211 C212 C213 179.4(4) no
P2 C211 C216 C215 -178.3(4) no
C201 P2 C221 C222 -52.7(4) no
C211 P2 C221 C222 -157.6(4) no
Ru2 P2 C221 C222 78.2(4) no
C201 P2 C221 C226 134.2(4) no
C211 P2 C221 C226 29.3(4) no
Ru2 P2 C221 C226 -94.9(4) no
P2 C221 C222 C223 -175.0(4) no
P2 C221 C226 C225 175.0(4) no
C311 P3 C301 C302 161.8(4) no
C321 P3 C301 C302 55.8(4) no
Ru3 P3 C301 C302 -70.1(4) no
C311 P3 C301 C306 -19.3(5) no
C321 P3 C301 C306 -125.4(4) no
Ru3 P3 C301 C306 108.8(4) no
P3 C301 C302 C303 178.9(4) no
P3 C301 C306 C305 -178.3(4) no
C321 P3 C311 C316 169.1(4) no
C301 P3 C311 C316 66.2(4) no
Ru3 P3 C311 C316 -64.5(4) no
C321 P3 C311 C312 -12.5(4) no
C301 P3 C311 C312 -115.4(4) no
Ru3 P3 C311 C312 113.9(4) no
P3 C311 C312 C313 -179.5(4) no
P3 C311 C316 C315 -179.6(4) no
C311 P3 C321 C326 117.7(4) no
C301 P3 C321 C326 -135.8(4) no
Ru3 P3 C321 C326 -7.9(4) no
C311 P3 C321 C322 -60.8(4) no
C301 P3 C321 C322 45.8(4) no
Ru3 P3 C321 C322 173.7(3) no
P3 C321 C322 C323 179.1(4) no
P3 C321 C326 C325 -178.6(4) no
